data_7203396
loop_
_publ_author_name
'Choudhury, Angshuman R.'
'Nagarajan, Kuppuswamy'
'Guru Row, Tayur N.'

_publ_section_title
;
 Solvent mediated centric/non-centric polymorph pairs of an indole
 derivative: Subtle variation of C--H&#x22EF;O hydrogen bonds and
 C--H&#x22EF;\p interactions
;
_journal_issue 6
_journal_name_full CrystEngComm
_journal_page_first 482
_journal_paper_doi 10.1039/b604118c
_journal_volume 8
_journal_year 2006
_chemical_absolute_configuration unk
_chemical_formula_sum 'C22 H20 F N O'
_chemical_formula_weight 333.39
_chemical_name_common
;1-(4-fluorophenyl)-6, 6-dimethyl-2-phenyl-1, 5, 6, 7-
tetrahydro-4H-indol-4-one
;
_chemical_name_systematic
;
1-(4-fluorophenyl)-6, 6-dimethyl-2-phenyl-1, 5, 6, 7-tetrahydro-4H-indol-4-one
;
_space_group_IT_number 4
_symmetry_space_group_name_Hall 'P 2yb'
_symmetry_space_group_name_H-M 'P 1 21 1'
_atom_sites_solution_hydrogens geom
_atom_sites_solution_primary direct
_atom_sites_solution_secondary difmap
_audit_creation_date 2004-04-01T20:09:07-00:00
_audit_creation_method 'WinGX routine CIF_UPDATE'
_cell_angle_alpha 90
_cell_angle_beta 109.986(8)
_cell_angle_gamma 90
_cell_formula_units_Z 2
_cell_length_a 7.892(5)
_cell_length_b 10.861(6)
_cell_length_c 10.786(6)
_cell_measurement_temperature 90(2)
_cell_volume 868.8(9)
_computing_cell_refinement 'Bruker SMART'
_computing_data_collection 'Bruker SMART'
_computing_data_reduction 'Bruker SAINT'
_computing_molecular_graphics 'Ortep-3 for Windows (Farrugia, 1997) and CAMERON (Farrugia, 1999)'
_computing_publication_material 'WinGx (Farrugia, 1999) and PLATON (Spek, 1990)'
_computing_structure_refinement 'SHELXL-97 (Sheldrick, 1997)'
_computing_structure_solution 'SIR92 (Altomare, 1999)'
_diffrn_ambient_temperature 90(2)
_diffrn_measured_fraction_theta_full 1.000
_diffrn_measured_fraction_theta_max 1.000
_diffrn_radiation_monochromator graphite
_diffrn_radiation_type MoK\a
_diffrn_radiation_wavelength 0.71073
_diffrn_reflns_av_R_equivalents 0.0167
_diffrn_reflns_av_unetI/netI 0.0245
_diffrn_reflns_limit_h_max 9
_diffrn_reflns_limit_h_min -9
_diffrn_reflns_limit_k_max 13
_diffrn_reflns_limit_k_min -13
_diffrn_reflns_limit_l_max 12
_diffrn_reflns_limit_l_min -12
_diffrn_reflns_number 6405
_diffrn_reflns_theta_full 25.35
_diffrn_reflns_theta_max 25.35
_diffrn_reflns_theta_min 2.01
_exptl_absorpt_coefficient_mu 0.085
_exptl_absorpt_correction_T_max 0.9709
_exptl_absorpt_correction_T_min 0.9668
_exptl_absorpt_correction_type multi-scan
_exptl_crystal_density_diffrn 1.274
_exptl_crystal_density_method 'not measured'
_exptl_crystal_F_000 352
_exptl_crystal_size_max 0.4
_exptl_crystal_size_mid 0.4
_exptl_crystal_size_min 0.35
_refine_diff_density_max 0.155
_refine_diff_density_min -0.174
_refine_diff_density_rms 0.034
_refine_ls_abs_structure_details 'Flack H D (1983), Acta Cryst. A39, 876-881'
_refine_ls_abs_structure_Flack -0.3(6)
_refine_ls_extinction_method none
_refine_ls_goodness_of_fit_ref 1.034
_refine_ls_hydrogen_treatment mixed
_refine_ls_matrix_type full
_refine_ls_number_parameters 306
_refine_ls_number_reflns 3154
_refine_ls_number_restraints 1
_refine_ls_restrained_S_all 1.033
_refine_ls_R_factor_all 0.0283
_refine_ls_R_factor_gt 0.0274
_refine_ls_shift/su_max 0
_refine_ls_shift/su_mean 0
_refine_ls_structure_factor_coef Fsqd
_refine_ls_weighting_details 'calc w=1/[\s^2^(Fo^2^)+(0.0536P)^2^+0.0391P] where P=(Fo^2^+2Fc^2^)/3'
_refine_ls_weighting_scheme calc
_refine_ls_wR_factor_gt 0.0723
_refine_ls_wR_factor_ref 0.0729
_reflns_number_gt 3062
_reflns_number_total 3154
_reflns_threshold_expression >2sigma(I)
_cod_data_source_file b604118c.txt
_cod_data_source_block 28p2lt_m
_cod_original_cell_volume 868.9(9)
_cod_database_code 7203396

loop_
_symmetry_equiv_pos_as_xyz
'x, y, z'
'-x, y+1/2, -z'

loop_
_atom_site_label
_atom_site_type_symbol
_atom_site_fract_x
_atom_site_fract_y
_atom_site_fract_z
_atom_site_U_iso_or_equiv
_atom_site_adp_type
_atom_site_occupancy
_atom_site_symmetry_multiplicity
_atom_site_calc_flag
_atom_site_refinement_flags
_atom_site_disorder_assembly
_atom_site_disorder_group
F1 F 0.69696(11) 0.74823(8) 1.36431(7) 0.0254(2) Uani 1 1 d . . .
O1 O -0.03466(12) 1.03682(8) 0.45532(9) 0.0199(2) Uani 1 1 d . . .
N1 N 0.26374(15) 0.94639(10) 0.89027(11) 0.0155(2) Uani 1 1 d . . .
C20 C 0.11358(19) 1.05326(14) 1.10421(13) 0.0202(3) Uani 1 1 d . . .
C12 C 0.59385(18) 0.79530(13) 1.24640(13) 0.0200(3) Uani 1 1 d . . .
C7 C 0.24241(17) 0.90736(11) 0.76498(13) 0.0155(3) Uani 1 1 d . . .
C13 C 0.4639(2) 0.72159(13) 1.16068(15) 0.0214(3) Uani 1 1 d . . .
C1 C 0.15471(18) 1.05093(12) 0.88245(13) 0.0159(3) Uani 1 1 d . . .
C15 C 0.14292(17) 1.11574(13) 0.99989(13) 0.0169(3) Uani 1 1 d . . .
C11 C 0.62406(19) 0.91599(13) 1.21722(14) 0.0204(3) Uani 1 1 d . . .
C9 C 0.38099(18) 0.89287(12) 1.01041(13) 0.0162(3) Uani 1 1 d . . .
C16 C 0.15596(17) 1.24476(13) 1.00462(13) 0.0188(3) Uani 1 1 d . . .
C18 C 0.11400(18) 1.24562(15) 1.21598(14) 0.0231(3) Uani 1 1 d . . .
C2 C 0.06605(18) 1.07528(12) 0.75276(13) 0.0162(3) Uani 1 1 d . . .
C3 C 0.06729(17) 0.96669(12) 0.53602(14) 0.0160(3) Uani 1 1 d . . .
C10 C 0.51568(19) 0.96417(12) 1.09712(14) 0.0188(3) Uani 1 1 d . . .
C14 C 0.35410(19) 0.77115(12) 1.04133(13) 0.0181(3) Uani 1 1 d . . .
C8 C 0.12001(18) 0.98468(12) 0.67750(13) 0.0158(3) Uani 1 1 d . . .
C17 C 0.14190(19) 1.30861(14) 1.11283(14) 0.0228(3) Uani 1 1 d . . .
C5 C 0.33815(18) 0.82052(12) 0.58436(14) 0.0171(3) Uani 1 1 d . . .
C19 C 0.0990(2) 1.11747(15) 1.21160(15) 0.0237(3) Uani 1 1 d . . .
C6 C 0.33834(18) 0.80187(12) 0.72747(13) 0.0165(3) Uani 1 1 d . . .
C4 C 0.14547(19) 0.85211(13) 0.49476(14) 0.0184(3) Uani 1 1 d . . .
C22 C 0.3999(2) 0.70025(13) 0.53793(15) 0.0205(3) Uani 1 1 d . . .
C21 C 0.4667(2) 0.92525(13) 0.57881(15) 0.0207(3) Uani 1 1 d . . .
H19 H 0.075(2) 1.0740(17) 1.2810(18) 0.028(4) Uiso 1 1 d . . .
H14 H 0.258(2) 0.7218(16) 0.9807(16) 0.019(4) Uiso 1 1 d . . .
H21B H 0.465(2) 0.9352(17) 0.4870(19) 0.031(4) Uiso 1 1 d . . .
H10 H 0.530(2) 1.0473(17) 1.0706(16) 0.024(4) Uiso 1 1 d . . .
H4A H 0.138(2) 0.8641(14) 0.4042(16) 0.013(3) Uiso 1 1 d . . .
H22A H 0.405(2) 0.7110(15) 0.4520(17) 0.021(4) Uiso 1 1 d . . .
H20 H 0.109(2) 0.9669(17) 1.1044(17) 0.021(4) Uiso 1 1 d . . .
H17 H 0.154(2) 1.4014(17) 1.1154(16) 0.025(4) Uiso 1 1 d . . .
H13 H 0.449(2) 0.6402(17) 1.1843(17) 0.023(4) Uiso 1 1 d . . .
H18 H 0.102(2) 1.2877(16) 1.2901(17) 0.027(4) Uiso 1 1 d . . .
H6A H 0.459(2) 0.7917(13) 0.7891(14) 0.007(3) Uiso 1 1 d . . .
H22C H 0.526(3) 0.6789(16) 0.5966(18) 0.025(4) Uiso 1 1 d . . .
H4B H 0.063(2) 0.7852(16) 0.4982(16) 0.023(4) Uiso 1 1 d . . .
H21A H 0.429(3) 1.0025(18) 0.6044(18) 0.034(5) Uiso 1 1 d . . .
H16 H 0.179(2) 1.2912(16) 0.9326(17) 0.024(4) Uiso 1 1 d . . .
H11 H 0.719(2) 0.9651(16) 1.2762(18) 0.023(4) Uiso 1 1 d . . .
H6B H 0.273(2) 0.7236(17) 0.7290(17) 0.024(4) Uiso 1 1 d . . .
H21C H 0.590(3) 0.9099(16) 0.6373(17) 0.024(4) Uiso 1 1 d . . .
H2 H -0.023(3) 1.1416(17) 0.7152(18) 0.027(4) Uiso 1 1 d . . .
H22B H 0.315(2) 0.6317(16) 0.5375(17) 0.023(4) Uiso 1 1 d . . .

loop_
_atom_site_aniso_label
_atom_site_aniso_U_11
_atom_site_aniso_U_22
_atom_site_aniso_U_33
_atom_site_aniso_U_23
_atom_site_aniso_U_13
_atom_site_aniso_U_12
F1 0.0271(4) 0.0289(5) 0.0163(4) 0.0047(4) 0.0025(3) 0.0072(4)
O1 0.0217(5) 0.0203(5) 0.0161(5) 0.0012(4) 0.0043(4) 0.0023(4)
N1 0.0182(5) 0.0135(5) 0.0142(6) -0.0003(4) 0.0048(4) -0.0005(4)
C20 0.0237(7) 0.0184(7) 0.0180(7) -0.0001(6) 0.0064(6) 0.0015(6)
C12 0.0218(7) 0.0233(7) 0.0148(7) 0.0038(5) 0.0061(6) 0.0084(6)
C7 0.0182(6) 0.0138(6) 0.0145(7) -0.0011(5) 0.0056(5) -0.0034(5)
C13 0.0253(7) 0.0167(7) 0.0228(7) 0.0033(5) 0.0090(6) 0.0020(6)
C1 0.0187(6) 0.0121(6) 0.0171(7) 0.0007(5) 0.0063(5) -0.0006(5)
C15 0.0148(6) 0.0182(7) 0.0168(7) -0.0019(5) 0.0042(5) 0.0023(5)
C11 0.0200(7) 0.0223(7) 0.0175(7) -0.0044(6) 0.0046(6) -0.0018(6)
C9 0.0182(6) 0.0166(7) 0.0139(7) 0.0002(5) 0.0058(5) 0.0022(5)
C16 0.0181(7) 0.0174(7) 0.0194(7) 0.0004(6) 0.0046(5) 0.0018(5)
C18 0.0186(7) 0.0308(8) 0.0178(7) -0.0080(6) 0.0037(5) 0.0055(6)
C2 0.0192(6) 0.0130(6) 0.0172(7) 0.0011(5) 0.0075(5) 0.0002(5)
C3 0.0164(6) 0.0158(6) 0.0164(7) 0.0007(5) 0.0063(5) -0.0023(5)
C10 0.0229(7) 0.0153(7) 0.0190(7) 0.0005(5) 0.0080(6) 0.0003(5)
C14 0.0204(6) 0.0154(7) 0.0173(7) -0.0010(6) 0.0049(5) -0.0001(5)
C8 0.0179(6) 0.0129(6) 0.0165(7) -0.0004(5) 0.0057(5) -0.0013(5)
C17 0.0208(7) 0.0188(7) 0.0259(8) -0.0040(6) 0.0044(6) 0.0037(6)
C5 0.0209(6) 0.0139(6) 0.0179(7) -0.0010(5) 0.0085(5) 0.0004(5)
C19 0.0222(7) 0.0316(8) 0.0179(7) 0.0021(6) 0.0076(6) 0.0023(6)
C6 0.0183(7) 0.0139(6) 0.0165(7) 0.0001(5) 0.0051(6) 0.0005(6)
C4 0.0243(7) 0.0172(7) 0.0143(7) -0.0022(5) 0.0075(6) -0.0028(6)
C22 0.0234(8) 0.0176(7) 0.0217(8) -0.0033(6) 0.0094(6) -0.0007(6)
C21 0.0232(7) 0.0172(7) 0.0235(8) -0.0012(6) 0.0101(6) -0.0013(6)

loop_
_atom_type_symbol
_atom_type_description
_atom_type_scat_dispersion_real
_atom_type_scat_dispersion_imag
_atom_type_scat_source
C C 0.0033 0.0016 'International Tables Vol C Tables 4.2.6.8 and 6.1.1.4'
H H 0 0 'International Tables Vol C Tables 4.2.6.8 and 6.1.1.4'
N N 0.0061 0.0033 'International Tables Vol C Tables 4.2.6.8 and 6.1.1.4'
O O 0.0106 0.006 'International Tables Vol C Tables 4.2.6.8 and 6.1.1.4'
F F 0.0171 0.0103 'International Tables Vol C Tables 4.2.6.8 and 6.1.1.4'

loop_
_geom_angle_atom_site_label_1
_geom_angle_atom_site_label_2
_geom_angle_atom_site_label_3
_geom_angle
_geom_angle_site_symmetry_1
_geom_angle_site_symmetry_3
_geom_angle_publ_flag
C7 N1 C1 108.86(10) . . ?
C7 N1 C9 126.14(11) . . ?
C1 N1 C9 124.97(11) . . ?
C19 C20 C15 120.68(14) . . ?
C19 C20 H20 119.0(10) . . ?
C15 C20 H20 120.3(10) . . ?
F1 C12 C13 118.78(13) . . ?
F1 C12 C11 118.35(13) . . ?
C13 C12 C11 122.87(13) . . ?
N1 C7 C8 107.89(12) . . ?
N1 C7 C6 126.71(12) . . ?
C8 C7 C6 125.37(13) . . ?
C12 C13 C14 118.77(13) . . ?
C12 C13 H13 119.9(11) . . ?
C14 C13 H13 121.3(11) . . ?
C2 C1 N1 107.90(11) . . ?
C2 C1 C15 128.88(13) . . ?
N1 C1 C15 123.21(11) . . ?
C20 C15 C16 119.00(12) . . ?
C20 C15 C1 122.26(13) . . ?
C16 C15 C1 118.71(12) . . ?
C12 C11 C10 117.97(13) . . ?
C12 C11 H11 121.9(10) . . ?
C10 C11 H11 120.1(10) . . ?
C10 C9 C14 120.73(13) . . ?
C10 C9 N1 119.50(12) . . ?
C14 C9 N1 119.73(12) . . ?
C17 C16 C15 120.05(13) . . ?
C17 C16 H16 119.4(10) . . ?
C15 C16 H16 120.6(10) . . ?
C17 C18 C19 119.97(14) . . ?
C17 C18 H18 121.7(11) . . ?
C19 C18 H18 118.3(11) . . ?
C1 C2 C8 107.57(12) . . ?
C1 C2 H2 127.3(11) . . ?
C8 C2 H2 125.1(11) . . ?
O1 C3 C8 123.03(12) . . ?
O1 C3 C4 122.22(12) . . ?
C8 C3 C4 114.74(11) . . ?
C9 C10 C11 120.31(13) . . ?
C9 C10 H10 117.4(10) . . ?
C11 C10 H10 122.3(10) . . ?
C13 C14 C9 119.32(13) . . ?
C13 C14 H14 120.2(10) . . ?
C9 C14 H14 120.5(10) . . ?
C7 C8 C2 107.77(12) . . ?
C7 C8 C3 121.27(12) . . ?
C2 C8 C3 130.96(12) . . ?
C18 C17 C16 120.42(14) . . ?
C18 C17 H17 120.6(9) . . ?
C16 C17 H17 119.0(9) . . ?
C4 C5 C22 109.92(11) . . ?
C4 C5 C21 109.54(12) . . ?
C22 C5 C21 109.22(11) . . ?
C4 C5 C6 108.55(11) . . ?
C22 C5 C6 108.64(11) . . ?
C21 C5 C6 110.95(11) . . ?
C20 C19 C18 119.88(14) . . ?
C20 C19 H19 120.0(11) . . ?
C18 C19 H19 120.1(11) . . ?
C7 C6 C5 109.76(11) . . ?
C7 C6 H6A 111.8(8) . . ?
C5 C6 H6A 111.4(8) . . ?
C7 C6 H6B 109.4(10) . . ?
C5 C6 H6B 107.6(10) . . ?
H6A C6 H6B 106.6(13) . . ?
C3 C4 C5 114.32(11) . . ?
C3 C4 H4A 107.1(9) . . ?
C5 C4 H4A 111.8(9) . . ?
C3 C4 H4B 104.8(9) . . ?
C5 C4 H4B 109.5(10) . . ?
H4A C4 H4B 108.9(13) . . ?
C5 C22 H22A 109.8(10) . . ?
C5 C22 H22C 110.3(10) . . ?
H22A C22 H22C 106.0(14) . . ?
C5 C22 H22B 110.2(10) . . ?
H22A C22 H22B 109.9(14) . . ?
H22C C22 H22B 110.5(13) . . ?
C5 C21 H21B 109.6(11) . . ?
C5 C21 H21A 111.0(12) . . ?
H21B C21 H21A 107.0(16) . . ?
C5 C21 H21C 112.0(10) . . ?
H21B C21 H21C 109.4(15) . . ?
H21A C21 H21C 107.7(15) . . ?

loop_
_geom_bond_atom_site_label_1
_geom_bond_atom_site_label_2
_geom_bond_distance
_geom_bond_site_symmetry_2
_geom_bond_publ_flag
F1 C12 1.3541(16) . ?
O1 C3 1.2274(16) . ?
N1 C7 1.3706(18) . ?
N1 C1 1.4096(19) . ?
N1 C9 1.4331(18) . ?
C20 C19 1.390(2) . ?
C20 C15 1.399(2) . ?
C20 H20 0.938(18) . ?
C12 C13 1.378(2) . ?
C12 C11 1.388(2) . ?
C7 C8 1.380(2) . ?
C7 C6 1.5030(19) . ?
C13 C14 1.391(2) . ?
C13 H13 0.938(19) . ?
C1 C2 1.359(2) . ?
C1 C15 1.4797(19) . ?
C15 C16 1.405(2) . ?
C11 C10 1.388(2) . ?
C11 H11 0.963(19) . ?
C9 C10 1.387(2) . ?
C9 C14 1.397(2) . ?
C16 C17 1.394(2) . ?
C16 H16 0.994(18) . ?
C18 C17 1.386(2) . ?
C18 C19 1.396(2) . ?
C18 H18 0.955(18) . ?
C2 C8 1.4299(19) . ?
C2 H2 0.989(19) . ?
C3 C8 1.451(2) . ?
C3 C4 1.522(2) . ?
C10 H10 0.964(19) . ?
C14 H14 0.976(18) . ?
C17 H17 1.012(18) . ?
C5 C4 1.536(2) . ?
C5 C22 1.5367(19) . ?
C5 C21 1.539(2) . ?
C5 C6 1.556(2) . ?
C19 H19 0.958(19) . ?
C6 H6A 0.963(15) . ?
C6 H6B 0.999(19) . ?
C4 H4A 0.968(16) . ?
C4 H4B 0.982(18) . ?
C22 H22A 0.950(17) . ?
C22 H22C 1.007(19) . ?
C22 H22B 1.003(18) . ?
C21 H21B 0.99(2) . ?
C21 H21A 0.96(2) . ?
C21 H21C 0.979(19) . ?

loop_
_geom_torsion_atom_site_label_1
_geom_torsion_atom_site_label_2
_geom_torsion_atom_site_label_3
_geom_torsion_atom_site_label_4
_geom_torsion
_geom_torsion_site_symmetry_1
_geom_torsion_site_symmetry_2
_geom_torsion_site_symmetry_3
_geom_torsion_site_symmetry_4
_geom_torsion_publ_flag
C1 N1 C7 C8 -0.62(14) . . . . ?
C9 N1 C7 C8 -178.97(11) . . . . ?
C1 N1 C7 C6 177.61(12) . . . . ?
C9 N1 C7 C6 -0.7(2) . . . . ?
F1 C12 C13 C14 177.98(11) . . . . ?
C11 C12 C13 C14 -2.1(2) . . . . ?
C7 N1 C1 C2 0.39(14) . . . . ?
C9 N1 C1 C2 178.77(11) . . . . ?
C7 N1 C1 C15 179.00(12) . . . . ?
C9 N1 C1 C15 -2.62(19) . . . . ?
C19 C20 C15 C16 -0.5(2) . . . . ?
C19 C20 C15 C1 -178.48(13) . . . . ?
C2 C1 C15 C20 129.47(16) . . . . ?
N1 C1 C15 C20 -48.84(19) . . . . ?
C2 C1 C15 C16 -48.47(19) . . . . ?
N1 C1 C15 C16 133.22(14) . . . . ?
F1 C12 C11 C10 -178.90(11) . . . . ?
C13 C12 C11 C10 1.1(2) . . . . ?
C7 N1 C9 C10 120.29(15) . . . . ?
C1 N1 C9 C10 -57.81(17) . . . . ?
C7 N1 C9 C14 -62.19(17) . . . . ?
C1 N1 C9 C14 119.71(15) . . . . ?
C20 C15 C16 C17 0.8(2) . . . . ?
C1 C15 C16 C17 178.78(12) . . . . ?
N1 C1 C2 C8 -0.01(14) . . . . ?
C15 C1 C2 C8 -178.53(13) . . . . ?
C14 C9 C10 C11 -1.06(19) . . . . ?
N1 C9 C10 C11 176.43(12) . . . . ?
C12 C11 C10 C9 0.4(2) . . . . ?
C12 C13 C14 C9 1.4(2) . . . . ?
C10 C9 C14 C13 0.13(19) . . . . ?
N1 C9 C14 C13 -177.36(12) . . . . ?
N1 C7 C8 C2 0.60(14) . . . . ?
C6 C7 C8 C2 -177.66(12) . . . . ?
N1 C7 C8 C3 -179.47(11) . . . . ?
C6 C7 C8 C3 2.28(19) . . . . ?
C1 C2 C8 C7 -0.36(14) . . . . ?
C1 C2 C8 C3 179.72(13) . . . . ?
O1 C3 C8 C7 -176.55(12) . . . . ?
C4 C3 C8 C7 4.60(17) . . . . ?
O1 C3 C8 C2 3.4(2) . . . . ?
C4 C3 C8 C2 -175.49(13) . . . . ?
C19 C18 C17 C16 -0.3(2) . . . . ?
C15 C16 C17 C18 -0.4(2) . . . . ?
C15 C20 C19 C18 -0.1(2) . . . . ?
C17 C18 C19 C20 0.5(2) . . . . ?
N1 C7 C6 C5 -156.84(12) . . . . ?
C8 C7 C6 C5 21.09(17) . . . . ?
C4 C5 C6 C7 -48.62(14) . . . . ?
C22 C5 C6 C7 -168.13(11) . . . . ?
C21 C5 C6 C7 71.80(14) . . . . ?
O1 C3 C4 C5 145.22(12) . . . . ?
C8 C3 C4 C5 -35.91(16) . . . . ?
C22 C5 C4 C3 177.18(11) . . . . ?
C21 C5 C4 C3 -62.81(15) . . . . ?
C6 C5 C4 C3 58.47(14) . . . . ?

loop_
_cod_related_entry_id
_cod_related_entry_database
_cod_related_entry_code
1 ChemSpider 538169
